data_4069717
loop_
_publ_author_name
'Salomon, Rebecca J.'
'Lis, Jr., Edward C.'
'Kasbekar, Monica U.'
'Bassett, Kimberley C.'
'Myers, William H.'
'Trindle, Carl O.'
'Sabat, Michal'
'Harman, W. Dean'

_publ_section_title
;
 Stereoelectronic Effects in Dihapto-Coordinated Complexes of
 TpW(NO)(PMe3) and Their Manifestation in Diels-Alder Cycloaddition
 of Arenes
;
_journal_issue 16
_journal_name_full Organometallics
_journal_page_first 4724
_journal_page_last 4734
_journal_paper_doi 10.1021/om900381c
_journal_volume 28
_journal_year 2009
_chemical_formula_sum 'C23 H32 B N8 O3 P W'
_chemical_formula_weight 694.20
_chemical_name_systematic ?
_space_group_IT_number 14
_symmetry_cell_setting monoclinic
_symmetry_space_group_name_Hall '-P 2yn'
_symmetry_space_group_name_H-M 'P 1 21/n 1'
_atom_sites_solution_hydrogens geom
_atom_sites_solution_primary direct
_atom_sites_solution_secondary difmap
_audit_creation_method SHELXL-97
_cell_angle_alpha 90.00
_cell_angle_beta 99.534(1)
_cell_angle_gamma 90.00
_cell_formula_units_Z 4
_cell_length_a 10.136(1)
_cell_length_b 13.210(1)
_cell_length_c 19.493(2)
_cell_measurement_reflns_used 5823
_cell_measurement_temperature 293(2)
_cell_measurement_theta_max 25.551
_cell_measurement_theta_min 2.524
_cell_volume 2574.0(4)
_computing_cell_refinement 'Bruker SMART'
_computing_data_collection 'Bruker SMART'
_computing_data_reduction 'Bruker SAINT'
_computing_molecular_graphics 'Bruker SHELXTL'
_computing_publication_material 'Bruker SHELXTL'
_computing_structure_refinement 'SHELXL-97 (Sheldrick, 1997)'
_computing_structure_solution 'SHELXS-97 (Sheldrick, 1990)'
_diffrn_ambient_temperature 293(2)
_diffrn_measured_fraction_theta_full 0.992
_diffrn_measured_fraction_theta_max 0.992
_diffrn_measurement_device_type 'Bruker SMART APEX CCD diffractometer'
_diffrn_radiation_monochromator graphite
_diffrn_radiation_source 'fine-focus sealed tube'
_diffrn_radiation_type MoK\a
_diffrn_radiation_wavelength 0.71073
_diffrn_reflns_av_R_equivalents 0.0672
_diffrn_reflns_av_sigmaI/netI 0.1012
_diffrn_reflns_limit_h_max 14
_diffrn_reflns_limit_h_min -14
_diffrn_reflns_limit_k_max 18
_diffrn_reflns_limit_k_min -18
_diffrn_reflns_limit_l_max 27
_diffrn_reflns_limit_l_min -27
_diffrn_reflns_number 14525
_diffrn_reflns_theta_full 30.03
_diffrn_reflns_theta_max 30.03
_diffrn_reflns_theta_min 2.89
_exptl_absorpt_coefficient_mu 4.593
_exptl_absorpt_correction_T_max 0.8324
_exptl_absorpt_correction_T_min 0.6199
_exptl_absorpt_correction_type empirical
_exptl_absorpt_process_details 'Bruker SADABS'
_exptl_crystal_colour orange
_exptl_crystal_density_diffrn 1.791
_exptl_crystal_density_meas ?
_exptl_crystal_density_method 'not measured'
_exptl_crystal_description block
_exptl_crystal_F_000 1376
_exptl_crystal_size_max 0.27
_exptl_crystal_size_mid 0.16
_exptl_crystal_size_min 0.13
_refine_diff_density_max 2.532
_refine_diff_density_min -1.801
_refine_diff_density_rms 0.154
_refine_ls_extinction_coef none
_refine_ls_extinction_method none
_refine_ls_goodness_of_fit_ref 1.059
_refine_ls_hydrogen_treatment mixed
_refine_ls_matrix_type full
_refine_ls_number_parameters 346
_refine_ls_number_reflns 14525
_refine_ls_number_restraints 0
_refine_ls_restrained_S_all 1.059
_refine_ls_R_factor_all 0.1254
_refine_ls_R_factor_gt 0.0650
_refine_ls_shift/su_max 0.001
_refine_ls_shift/su_mean 0.000
_refine_ls_structure_factor_coef Fsqd
_refine_ls_weighting_details 'calc w=1/[\s^2^(Fo^2^)+(0.0638P)^2^+0.0000P] where P=(Fo^2^+2Fc^2^)/3'
_refine_ls_weighting_scheme calc
_refine_ls_wR_factor_gt 0.1440
_refine_ls_wR_factor_ref 0.1663
_reflns_number_gt 8658
_reflns_number_total 14525
_reflns_threshold_expression >2sigma(I)
_cod_data_source_file om900381c_si_003.cif
_cod_data_source_block C23H32BN8O3PW
_cod_depositor_comments
;
The following automatic conversions were performed:

'_exptl_crystal_density_meas' value 'not measured' was changed to '?'
- the value is perceived as not measured.

Automatic conversion script
Id: cif_fix_values 3008 2015-01-20 13:52:24Z robertas 
;
_cod_original_cell_volume 2574.0(3)
_cod_original_sg_symbol_H-M P2(1)/n
_cod_database_code 4069717

loop_
_symmetry_equiv_pos_as_xyz
'x, y, z'
'-x+1/2, y+1/2, -z+1/2'
'-x, -y, -z'
'x-1/2, -y-1/2, z-1/2'

loop_
_atom_site_label
_atom_site_type_symbol
_atom_site_fract_x
_atom_site_fract_y
_atom_site_fract_z
_atom_site_U_iso_or_equiv
_atom_site_adp_type
_atom_site_occupancy
_atom_site_symmetry_multiplicity
_atom_site_calc_flag
_atom_site_refinement_flags
W W 0.93881(3) 0.231337(18) 0.851585(14) 0.02461(9) Uani 1 1 d .
P1 P 0.87191(18) 0.25904(12) 0.96831(8) 0.0246(3) Uani 1 1 d .
O1 O 1.2950(7) 0.1663(6) 0.7700(4) 0.0671(19) Uani 1 1 d .
O2 O 1.2961(5) 0.3633(4) 0.9697(3) 0.0424(14) Uani 1 1 d .
O3 O 1.0517(5) 0.4409(3) 0.8573(3) 0.0333(12) Uani 1 1 d .
N1 N 1.2956(9) -0.1062(6) 0.8582(5) 0.066(2) Uani 1 1 d .
N2 N 0.9116(7) 0.2119(4) 0.7371(3) 0.0324(14) Uani 1 1 d .
N3 N 0.7929(6) 0.1788(4) 0.6993(3) 0.0298(13) Uani 1 1 d .
N4 N 0.8076(6) 0.0933(4) 0.8434(3) 0.0280(13) Uani 1 1 d .
N5 N 0.7002(6) 0.0850(4) 0.7908(3) 0.0279(13) Uani 1 1 d .
N6 N 0.7466(6) 0.3097(4) 0.8146(3) 0.0256(12) Uani 1 1 d .
N7 N 0.6447(6) 0.2692(4) 0.7682(3) 0.0285(12) Uani 1 1 d .
N8 N 1.0173(6) 0.3528(4) 0.8556(3) 0.0258(12) Uani 1 1 d .
C1 C 1.0971(7) 0.1459(5) 0.9204(4) 0.0269(14) Uani 1 1 d .
C2 C 1.1140(8) 0.1328(5) 0.8475(4) 0.0370(18) Uani 1 1 d .
H2 H 1.0879 0.0650 0.8299 0.044 Uiso 1 1 calc R
C3 C 1.2563(10) 0.1603(7) 0.8377(4) 0.050(2) Uani 1 1 d .
C4 C 1.3491(9) 0.0851(6) 0.8864(5) 0.046(2) Uani 1 1 d .
H4 H 1.4420 0.0990 0.8815 0.055 Uiso 1 1 calc R
C5 C 1.3342(8) 0.1052(6) 0.9635(4) 0.0392(18) Uani 1 1 d .
H5A H 1.3079 0.0435 0.9846 0.047 Uiso 1 1 calc R
H5B H 1.4187 0.1279 0.9897 0.047 Uiso 1 1 calc R
C6 C 1.2254(7) 0.1881(5) 0.9641(4) 0.0285(14) Uani 1 1 d .
C7 C 1.2761(7) 0.2780(6) 0.9292(4) 0.0344(16) Uani 1 1 d .
C8 C 1.2940(8) 0.2650(6) 0.8657(5) 0.0438(19) Uani 1 1 d .
H8 H 1.3269 0.3152 0.8396 0.053 Uiso 1 1 calc R
C9 C 1.2561(14) 0.0908(9) 0.7358(7) 0.120(7) Uani 1 1 d .
H9B H 1.2827 0.0951 0.6909 0.180 Uiso 1 1 calc R
H9A H 1.1604 0.0867 0.7304 0.180 Uiso 1 1 calc R
H9C H 1.2949 0.0314 0.7595 0.180 Uiso 1 1 calc R
C10 C 1.3213(10) -0.0203(7) 0.8692(5) 0.050(2) Uani 1 1 d .
C11 C 1.3497(9) 0.4487(6) 0.9390(5) 0.056(3) Uani 1 1 d .
H11A H 1.3601 0.5040 0.9714 0.084 Uiso 1 1 calc R
H11B H 1.2899 0.4682 0.8976 0.084 Uiso 1 1 calc R
H11C H 1.4352 0.4314 0.9273 0.084 Uiso 1 1 calc R
C12 C 0.8053(8) 0.1681(5) 0.6329(4) 0.0348(17) Uani 1 1 d .
H12 H 0.7387 0.1459 0.5974 0.042 Uiso 1 1 calc R
C13 C 0.9349(9) 0.1956(5) 0.6252(4) 0.0377(18) Uani 1 1 d .
H13 H 0.9717 0.1961 0.5846 0.045 Uiso 1 1 calc R
C14 C 0.9973(8) 0.2223(5) 0.6922(4) 0.0335(16) Uani 1 1 d .
H14 H 1.0854 0.2442 0.7039 0.040 Uiso 1 1 calc R
C15 C 0.6359(8) -0.0032(5) 0.7974(4) 0.0307(16) Uani 1 1 d .
H15 H 0.5594 -0.0260 0.7684 0.037 Uiso 1 1 calc R
C16 C 0.7030(8) -0.0535(5) 0.8545(4) 0.0341(17) Uani 1 1 d .
H16 H 0.6823 -0.1164 0.8713 0.041 Uiso 1 1 calc R
C17 C 0.8079(8) 0.0096(4) 0.8816(4) 0.0301(16) Uani 1 1 d .
H17 H 0.8701 -0.0046 0.9211 0.036 Uiso 1 1 calc R
C18 C 0.5480(8) 0.3381(5) 0.7531(4) 0.0317(16) Uani 1 1 d .
H18 H 0.4680 0.3280 0.7229 0.038 Uiso 1 1 calc R
C19 C 0.5841(7) 0.4256(5) 0.7885(4) 0.0293(15) Uani 1 1 d .
H19 H 0.5350 0.4852 0.7877 0.035 Uiso 1 1 calc R
C20 C 0.7098(8) 0.4061(5) 0.8259(4) 0.0304(16) Uani 1 1 d .
H20 H 0.7615 0.4524 0.8547 0.036 Uiso 1 1 calc R
C21 C 0.9245(8) 0.3816(5) 1.0057(4) 0.0346(17) Uani 1 1 d .
H21A H 0.9000 0.4336 0.9716 0.052 Uiso 1 1 calc R
H21C H 1.0198 0.3818 1.0201 0.052 Uiso 1 1 calc R
H21B H 0.8816 0.3942 1.0453 0.052 Uiso 1 1 calc R
C22 C 0.6888(7) 0.2537(6) 0.9675(5) 0.042(2) Uani 1 1 d .
H22A H 0.6545 0.1903 0.9481 0.063 Uiso 1 1 calc R
H22B H 0.6461 0.3083 0.9397 0.063 Uiso 1 1 calc R
H22C H 0.6710 0.2598 1.0142 0.063 Uiso 1 1 calc R
C23 C 0.9291(8) 0.1761(5) 1.0418(4) 0.0332(16) Uani 1 1 d .
H23A H 0.9070 0.1073 1.0289 0.050 Uiso 1 1 calc R
H23C H 0.8862 0.1948 1.0803 0.050 Uiso 1 1 calc R
H23B H 1.0243 0.1824 1.0550 0.050 Uiso 1 1 calc R
B1 B 0.6692(9) 0.1671(5) 0.7342(4) 0.0295(18) Uani 1 1 d .
H1 H 1.068(7) 0.100(5) 0.941(3) 0.015(17) Uiso 1 1 d .
H1B H 0.598(7) 0.147(5) 0.696(4) 0.029(19) Uiso 1 1 d .
H6 H 1.221(6) 0.205(5) 1.010(3) 0.016(16) Uiso 1 1 d .

loop_
_atom_site_aniso_label
_atom_site_aniso_U_11
_atom_site_aniso_U_22
_atom_site_aniso_U_33
_atom_site_aniso_U_23
_atom_site_aniso_U_13
_atom_site_aniso_U_12
W 0.03549(15) 0.01258(10) 0.02439(12) -0.00118(11) 0.00091(9) 0.00151(13)
P1 0.0311(9) 0.0178(7) 0.0246(8) 0.0003(6) 0.0033(7) -0.0004(6)
O1 0.069(5) 0.072(5) 0.060(4) -0.005(4) 0.010(4) -0.003(4)
O2 0.038(3) 0.031(3) 0.054(4) 0.009(2) -0.002(3) -0.008(2)
O3 0.040(3) 0.014(2) 0.044(3) 0.0055(19) 0.000(2) -0.0049(19)
N1 0.073(6) 0.051(5) 0.082(6) 0.004(4) 0.040(5) 0.013(4)
N2 0.052(4) 0.020(3) 0.025(3) 0.001(2) 0.005(3) 0.005(2)
N3 0.047(4) 0.017(2) 0.023(3) -0.0037(19) -0.001(3) 0.000(2)
N4 0.039(3) 0.012(2) 0.031(3) -0.0034(19) -0.002(3) -0.001(2)
N5 0.038(3) 0.015(2) 0.029(3) -0.004(2) 0.000(3) -0.001(2)
N6 0.032(3) 0.014(2) 0.030(3) -0.002(2) 0.004(2) -0.005(2)
N7 0.037(3) 0.021(2) 0.026(3) 0.002(2) -0.001(2) -0.008(3)
N8 0.038(3) 0.009(2) 0.031(3) 0.0039(19) 0.006(2) 0.004(2)
C1 0.033(4) 0.018(3) 0.031(4) 0.004(2) 0.006(3) 0.005(3)
C2 0.051(5) 0.026(3) 0.030(4) -0.002(3) -0.003(3) 0.013(3)
C3 0.071(6) 0.057(5) 0.027(4) 0.011(3) 0.025(4) 0.029(5)
C4 0.047(5) 0.044(5) 0.050(5) 0.010(4) 0.017(4) 0.019(4)
C5 0.035(4) 0.037(4) 0.044(5) 0.010(3) 0.003(4) 0.010(3)
C6 0.032(4) 0.030(3) 0.023(3) 0.001(3) 0.004(3) 0.006(3)
C7 0.028(4) 0.035(4) 0.040(4) 0.013(3) 0.007(3) 0.003(3)
C8 0.037(4) 0.039(4) 0.060(5) 0.024(4) 0.021(4) 0.012(4)
C9 0.130(12) 0.071(8) 0.120(11) 0.044(7) -0.095(10) -0.069(8)
C10 0.055(6) 0.045(5) 0.054(5) 0.006(4) 0.024(4) 0.022(4)
C11 0.046(5) 0.035(4) 0.082(7) 0.018(4) -0.005(5) -0.006(4)
C12 0.058(5) 0.013(3) 0.032(4) 0.000(2) 0.001(3) 0.004(3)
C13 0.069(6) 0.022(3) 0.024(3) 0.001(3) 0.012(4) 0.001(3)
C14 0.051(4) 0.021(3) 0.030(3) 0.002(3) 0.010(3) 0.009(3)
C15 0.039(4) 0.021(3) 0.032(4) -0.003(3) 0.003(3) 0.000(3)
C16 0.049(5) 0.016(3) 0.034(4) 0.001(2) -0.001(3) -0.004(3)
C17 0.042(4) 0.016(3) 0.028(3) 0.000(2) -0.005(3) 0.003(3)
C18 0.038(4) 0.020(3) 0.034(4) 0.002(3) -0.002(3) 0.006(3)
C19 0.034(4) 0.019(3) 0.033(4) 0.007(2) 0.001(3) 0.004(3)
C20 0.047(5) 0.014(3) 0.030(4) -0.006(2) 0.005(3) -0.001(3)
C21 0.049(5) 0.023(3) 0.032(4) -0.007(3) 0.007(3) 0.003(3)
C22 0.021(3) 0.046(5) 0.061(5) -0.004(4) 0.009(3) 0.001(3)
C23 0.042(4) 0.026(3) 0.032(4) 0.009(3) 0.006(3) 0.002(3)
B1 0.046(5) 0.018(3) 0.020(4) -0.002(3) -0.007(3) 0.002(3)

loop_
_atom_type_symbol
_atom_type_description
_atom_type_scat_dispersion_real
_atom_type_scat_dispersion_imag
_atom_type_scat_source
C C 0.0033 0.0016 'International Tables Vol C Tables 4.2.6.8 and 6.1.1.4'
H H 0.0000 0.0000 'International Tables Vol C Tables 4.2.6.8 and 6.1.1.4'
B B 0.0013 0.0007 'International Tables Vol C Tables 4.2.6.8 and 6.1.1.4'
N N 0.0061 0.0033 'International Tables Vol C Tables 4.2.6.8 and 6.1.1.4'
O O 0.0106 0.0060 'International Tables Vol C Tables 4.2.6.8 and 6.1.1.4'
P P 0.1023 0.0942 'International Tables Vol C Tables 4.2.6.8 and 6.1.1.4'
W W -0.8490 6.8722 'International Tables Vol C Tables 4.2.6.8 and 6.1.1.4'

loop_
_geom_angle_atom_site_label_1
_geom_angle_atom_site_label_2
_geom_angle_atom_site_label_3
_geom_angle
N8 W C2 100.1(3)
N8 W N2 97.4(2)
C2 W N2 82.1(2)
N8 W N6 87.5(2)
C2 W N6 158.3(2)
N2 W N6 76.8(2)
N8 W C1 99.1(3)
C2 W C1 38.7(3)
N2 W C1 120.4(2)
N6 W C1 160.2(2)
N8 W N4 170.3(2)
C2 W N4 89.4(3)
N2 W N4 82.0(2)
N6 W N4 82.99(19)
C1 W N4 89.5(2)
N8 W P1 90.86(19)
C2 W P1 117.26(19)
N2 W P1 157.39(18)
N6 W P1 82.63(15)
C1 W P1 78.6(2)
N4 W P1 86.40(16)
C21 P1 C23 100.7(3)
C21 P1 C22 105.3(4)
C23 P1 C22 99.9(4)
C21 P1 W 112.9(3)
C23 P1 W 121.8(3)
C22 P1 W 114.0(3)
C9 O1 C3 109.9(10)
C7 O2 C11 116.0(7)
C14 N2 N3 106.7(6)
C14 N2 W 131.3(5)
N3 N2 W 121.9(5)
C12 N3 N2 109.9(6)
C12 N3 B1 129.7(6)
N2 N3 B1 120.2(5)
C17 N4 N5 106.2(5)
C17 N4 W 133.4(4)
N5 N4 W 120.4(4)
C15 N5 N4 109.5(5)
C15 N5 B1 129.1(6)
N4 N5 B1 121.4(5)
C20 N6 N7 106.1(5)
C20 N6 W 129.5(4)
N7 N6 W 124.1(4)
C18 N7 N6 109.1(5)
C18 N7 B1 131.8(6)
N6 N7 B1 118.0(6)
O3 N8 W 170.4(5)
C2 C1 C6 110.9(7)
C2 C1 W 70.4(4)
C6 C1 W 127.7(4)
C2 C1 H1 120(5)
C6 C1 H1 110(5)
W C1 H1 113(5)
C1 C2 C3 110.8(6)
C1 C2 W 70.9(4)
C3 C2 W 130.0(5)
C1 C2 H2 112.3
C3 C2 H2 112.3
W C2 H2 112.3
O1 C3 C8 100.9(7)
O1 C3 C2 122.2(8)
C8 C3 C2 111.1(6)
O1 C3 C4 111.2(7)
C8 C3 C4 105.7(7)
C2 C3 C4 104.9(7)
C10 C4 C5 110.0(7)
C10 C4 C3 113.1(8)
C5 C4 C3 109.3(6)
C10 C4 H4 108.1
C5 C4 H4 108.1
C3 C4 H4 108.1
C6 C5 C4 108.1(6)
C6 C5 H5A 110.1
C4 C5 H5A 110.1
C6 C5 H5B 110.1
C4 C5 H5B 110.1
H5A C5 H5B 108.4
C7 C6 C1 110.9(6)
C7 C6 C5 104.9(6)
C1 C6 C5 106.1(6)
C7 C6 H6 109(4)
C1 C6 H6 116(4)
C5 C6 H6 109(4)
C8 C7 O2 129.1(7)
C8 C7 C6 116.2(7)
O2 C7 C6 114.7(7)
C7 C8 C3 113.5(7)
C7 C8 H8 123.2
C3 C8 H8 123.2
O1 C9 H9B 109.5
O1 C9 H9A 109.5
H9B C9 H9A 109.5
O1 C9 H9C 109.5
H9B C9 H9C 109.5
H9A C9 H9C 109.5
N1 C10 C4 176.6(10)
O2 C11 H11A 109.5
O2 C11 H11B 109.5
H11A C11 H11B 109.5
O2 C11 H11C 109.5
H11A C11 H11C 109.5
H11B C11 H11C 109.5
N3 C12 C13 108.6(6)
N3 C12 H12 125.7
C13 C12 H12 125.7
C12 C13 C14 104.7(7)
C12 C13 H13 127.6
C14 C13 H13 127.6
N2 C14 C13 110.0(7)
N2 C14 H14 125.0
C13 C14 H14 125.0
N5 C15 C16 108.2(6)
N5 C15 H15 125.9
C16 C15 H15 125.9
C15 C16 C17 105.3(6)
C15 C16 H16 127.3
C17 C16 H16 127.3
N4 C17 C16 110.8(6)
N4 C17 H17 124.6
C16 C17 H17 124.6
N7 C18 C19 109.9(6)
N7 C18 H18 125.1
C19 C18 H18 125.1
C18 C19 C20 104.8(6)
C18 C19 H19 127.6
C20 C19 H19 127.6
N6 C20 C19 110.1(6)
N6 C20 H20 125.0
C19 C20 H20 125.0
P1 C21 H21A 109.5
P1 C21 H21C 109.5
H21A C21 H21C 109.5
P1 C21 H21B 109.5
H21A C21 H21B 109.5
H21C C21 H21B 109.5
P1 C22 H22A 109.5
P1 C22 H22B 109.5
H22A C22 H22B 109.5
P1 C22 H22C 109.5
H22A C22 H22C 109.5
H22B C22 H22C 109.5
P1 C23 H23A 109.5
P1 C23 H23C 109.5
H23A C23 H23C 109.5
P1 C23 H23B 109.5
H23A C23 H23B 109.5
H23C C23 H23B 109.5
N3 B1 N5 107.7(6)
N3 B1 N7 107.7(6)
N5 B1 N7 109.7(6)
N3 B1 H1B 104(4)
N5 B1 H1B 113(4)
N7 B1 H1B 114(4)

loop_
_geom_bond_atom_site_label_1
_geom_bond_atom_site_label_2
_geom_bond_distance
W N8 1.787(5)
W C2 2.214(8)
W N2 2.217(6)
W N6 2.219(6)
W C1 2.221(6)
W N4 2.247(5)
W P1 2.5063(17)
P1 C21 1.819(7)
P1 C23 1.820(7)
P1 C22 1.855(8)
O1 C9 1.228(12)
O1 C3 1.440(10)
O2 C7 1.372(9)
O2 C11 1.426(10)
O3 N8 1.213(6)
N1 C10 1.176(12)
N2 C14 1.339(10)
N2 N3 1.373(8)
N3 C12 1.329(9)
N3 B1 1.530(11)
N4 C17 1.333(8)
N4 N5 1.371(7)
N5 C15 1.353(9)
N5 B1 1.541(9)
N6 C20 1.355(8)
N6 N7 1.364(7)
N7 C18 1.334(9)
N7 B1 1.542(9)
C1 C2 1.470(10)
C1 C6 1.537(10)
C1 H1 0.81(7)
C2 C3 1.529(13)
C2 H2 0.9800
C3 C8 1.512(13)
C3 C4 1.573(11)
C4 C10 1.449(13)
C4 C5 1.557(12)
C4 H4 0.9800
C5 C6 1.555(10)
C5 H5A 0.9700
C5 H5B 0.9700
C6 C7 1.502(10)
C6 H6 0.92(7)
C7 C8 1.293(12)
C8 H8 0.9300
C9 H9B 0.9600
C9 H9A 0.9600
C9 H9C 0.9600
C11 H11A 0.9600
C11 H11B 0.9600
C11 H11C 0.9600
C12 C13 1.395(12)
C12 H12 0.9300
C13 C14 1.398(10)
C13 H13 0.9300
C14 H14 0.9300
C15 C16 1.374(9)
C15 H15 0.9300
C16 C17 1.385(10)
C16 H16 0.9300
C17 H17 0.9300
C18 C19 1.366(9)
C18 H18 0.9300
C19 C20 1.383(10)
C19 H19 0.9300
C20 H20 0.9300
C21 H21A 0.9600
C21 H21C 0.9600
C21 H21B 0.9600
C22 H22A 0.9600
C22 H22B 0.9600
C22 H22C 0.9600
C23 H23A 0.9600
C23 H23C 0.9600
C23 H23B 0.9600
B1 H1B 0.98(7)

loop_
_geom_torsion_atom_site_label_1
_geom_torsion_atom_site_label_2
_geom_torsion_atom_site_label_3
_geom_torsion_atom_site_label_4
_geom_torsion
N8 W P1 C21 0.6(3)
C2 W P1 C21 102.4(4)
N2 W P1 C21 -111.1(4)
N6 W P1 C21 -86.8(3)
C1 W P1 C21 99.7(3)
N4 W P1 C21 -170.1(3)
N8 W P1 C23 -119.4(3)
C2 W P1 C23 -17.6(4)
N2 W P1 C23 128.9(5)
N6 W P1 C23 153.3(3)
C1 W P1 C23 -20.3(3)
N4 W P1 C23 69.9(3)
N8 W P1 C22 120.7(3)
C2 W P1 C22 -137.5(4)
N2 W P1 C22 9.0(5)
N6 W P1 C22 33.3(3)
C1 W P1 C22 -140.2(3)
N4 W P1 C22 -50.0(3)
N8 W N2 C14 49.8(6)
C2 W N2 C14 -49.5(6)
N6 W N2 C14 135.4(6)
C1 W N2 C14 -55.3(6)
N4 W N2 C14 -140.0(6)
P1 W N2 C14 160.2(4)
N8 W N2 N3 -134.0(5)
C2 W N2 N3 126.7(5)
N6 W N2 N3 -48.4(4)
C1 W N2 N3 120.9(5)
N4 W N2 N3 36.2(4)
P1 W N2 N3 -23.6(7)
C14 N2 N3 C12 0.6(7)
W N2 N3 C12 -176.4(4)
C14 N2 N3 B1 -175.1(5)
W N2 N3 B1 7.8(7)
N8 W N4 C17 -133.4(13)
C2 W N4 C17 57.8(7)
N2 W N4 C17 139.9(7)
N6 W N4 C17 -142.6(7)
C1 W N4 C17 19.1(7)
P1 W N4 C17 -59.6(7)
N8 W N4 N5 45.5(16)
C2 W N4 N5 -123.3(5)
N2 W N4 N5 -41.2(5)
N6 W N4 N5 36.3(5)
C1 W N4 N5 -162.0(5)
P1 W N4 N5 119.3(5)
C17 N4 N5 C15 0.2(8)
W N4 N5 C15 -179.0(5)
C17 N4 N5 B1 -178.3(6)
W N4 N5 B1 2.5(8)
N8 W N6 C20 -26.5(6)
C2 W N6 C20 -137.8(8)
N2 W N6 C20 -124.6(6)
C1 W N6 C20 83.7(9)
N4 W N6 C20 152.0(6)
P1 W N6 C20 64.7(6)
N8 W N6 N7 146.3(5)
C2 W N6 N7 34.9(10)
N2 W N6 N7 48.1(5)
C1 W N6 N7 -103.6(8)
N4 W N6 N7 -35.3(5)
P1 W N6 N7 -122.6(5)
C20 N6 N7 C18 -1.3(8)
W N6 N7 C18 -175.4(5)
C20 N6 N7 B1 168.3(6)
W N6 N7 B1 -5.9(8)
C2 W N8 O3 174(3)
N2 W N8 O3 90(3)
N6 W N8 O3 14(3)
C1 W N8 O3 -147(3)
N4 W N8 O3 5(4)
P1 W N8 O3 -68(3)
N8 W C1 C2 -94.9(4)
N2 W C1 C2 9.3(5)
N6 W C1 C2 156.9(6)
N4 W C1 C2 89.7(4)
P1 W C1 C2 176.1(4)
N8 W C1 C6 6.8(7)
C2 W C1 C6 101.7(8)
N2 W C1 C6 111.0(6)
N6 W C1 C6 -101.4(8)
N4 W C1 C6 -168.7(6)
P1 W C1 C6 -82.2(6)
C6 C1 C2 C3 2.7(8)
W C1 C2 C3 126.6(6)
C6 C1 C2 W -124.0(5)
N8 W C2 C1 92.0(4)
N2 W C2 C1 -171.9(4)
N6 W C2 C1 -159.0(6)
N4 W C2 C1 -89.9(4)
P1 W C2 C1 -4.3(5)
N8 W C2 C3 -9.6(7)
N2 W C2 C3 86.5(7)
N6 W C2 C3 99.5(9)
C1 W C2 C3 -101.5(8)
N4 W C2 C3 168.5(7)
P1 W C2 C3 -105.8(6)
C9 O1 C3 C8 -171.7(9)
C9 O1 C3 C2 -48.1(12)
C9 O1 C3 C4 76.7(11)
C1 C2 C3 O1 -172.1(7)
W C2 C3 O1 -90.0(9)
C1 C2 C3 C8 -53.3(8)
W C2 C3 C8 28.8(9)
C1 C2 C3 C4 60.4(8)
W C2 C3 C4 142.5(6)
O1 C3 C4 C10 -74.5(10)
C8 C3 C4 C10 176.9(7)
C2 C3 C4 C10 59.4(9)
O1 C3 C4 C5 162.6(8)
C8 C3 C4 C5 54.1(9)
C2 C3 C4 C5 -63.4(9)
C10 C4 C5 C6 -121.1(7)
C3 C4 C5 C6 3.6(10)
C2 C1 C6 C7 48.8(8)
W C1 C6 C7 -32.0(9)
C2 C1 C6 C5 -64.5(7)
W C1 C6 C5 -145.4(6)
C4 C5 C6 C7 -58.7(8)
C4 C5 C6 C1 58.7(8)
C11 O2 C7 C8 -3.1(11)
C11 O2 C7 C6 177.3(6)
C1 C6 C7 C8 -53.6(9)
C5 C6 C7 C8 60.4(8)
C1 C6 C7 O2 126.0(6)
C5 C6 C7 O2 -119.9(7)
O2 C7 C8 C3 -178.0(7)
C6 C7 C8 C3 1.5(10)
O1 C3 C8 C7 -176.2(7)
C2 C3 C8 C7 52.9(9)
C4 C3 C8 C7 -60.3(9)
C5 C4 C10 N1 16(17)
C3 C4 C10 N1 -106(17)
N2 N3 C12 C13 -0.7(7)
B1 N3 C12 C13 174.6(6)
N3 C12 C13 C14 0.5(7)
N3 N2 C14 C13 -0.3(7)
W N2 C14 C13 176.3(4)
C12 C13 C14 N2 -0.1(7)
N4 N5 C15 C16 -0.7(8)
B1 N5 C15 C16 177.6(7)
N5 C15 C16 C17 0.9(9)
N5 N4 C17 C16 0.4(8)
W N4 C17 C16 179.4(5)
C15 C16 C17 N4 -0.8(9)
N6 N7 C18 C19 0.5(8)
B1 N7 C18 C19 -167.1(7)
N7 C18 C19 C20 0.5(9)
N7 N6 C20 C19 1.6(8)
W N6 C20 C19 175.3(5)
C18 C19 C20 N6 -1.3(9)
C12 N3 B1 N5 121.8(6)
N2 N3 B1 N5 -63.3(7)
C12 N3 B1 N7 -119.9(7)
N2 N3 B1 N7 54.9(7)
C15 N5 B1 N3 -121.1(8)
N4 N5 B1 N3 57.1(8)
C15 N5 B1 N7 121.9(7)
N4 N5 B1 N7 -59.9(9)
C18 N7 B1 N3 111.1(8)
N6 N7 B1 N3 -55.6(7)
C18 N7 B1 N5 -132.0(8)
N6 N7 B1 N5 61.3(8)
